data_4134678
loop_
_publ_author_name
'Nisbet, Matthew L.'
'Pendleton, Ian M.'
'Nolis, Gene M.'
'Griffith, Kent J.'
'Schrier, Joshua'
'Cabana, Jordi'
'Norquist, Alexander J.'
'Poeppelmeier, Kenneth R.'

_publ_section_title
;
 Machine-Learning-Assisted Synthesis of Polar Racemates.
;
_journal_issue 16
_journal_name_full 'Journal of the American Chemical Society'
_journal_page_first 7555
_journal_page_last 7566
_journal_paper_doi 10.1021/jacs.0c01239
_journal_volume 142
_journal_year 2020
_chemical_formula_moiety 'C20 H24 Cu2 F12 N4 O4 Zr2'
_chemical_formula_sum 'C20 H24 Cu2 F12 N4 O4 Zr2'
_chemical_formula_weight 921.95
_space_group_crystal_system triclinic
_space_group_IT_number 2
_space_group_name_Hall '-P 1'
_space_group_name_H-M_alt 'P -1'
_atom_sites_solution_hydrogens difmap
_atom_sites_solution_primary dual
_audit_creation_date 2019-12-16
_audit_creation_method
;
Olex2 1.2
(compiled 2018.05.29 svn.r3508 for OlexSys, GUI svn.r5506)
;
_cell_angle_alpha 91.854(2)
_cell_angle_beta 106.408(2)
_cell_angle_gamma 104.499(2)
_cell_formula_units_Z 1
_cell_length_a 7.1475(3)
_cell_length_b 9.9867(4)
_cell_length_c 10.8497(4)
_cell_measurement_reflns_used 9667
_cell_measurement_temperature 100(2)
_cell_measurement_theta_max 35.597
_cell_measurement_theta_min 2.728
_cell_volume 714.81(5)
_computing_cell_refinement 'SAINT V8.34A (Bruker, 2017)'
_computing_data_collection 'APEX2 V2017.3 (Bruker, 2017)'
_computing_data_reduction 'Bruker SAINT'
_computing_molecular_graphics 'Olex2 (Dolomanov et al., 2009)'
_computing_publication_material 'Olex2 (Dolomanov et al., 2009)'
_computing_structure_refinement 'XL (Sheldrick, 2008)'
_computing_structure_solution 'XT (Sheldrick, 2015)'
_diffrn_ambient_temperature 99.98
_diffrn_detector_area_resol_mean 8
_diffrn_measured_fraction_theta_full 1.000
_diffrn_measured_fraction_theta_max 0.998
_diffrn_measurement_device_type 'Bruker Kappa APEX CCD area detector'
_diffrn_measurement_method '\w and \f scans'
_diffrn_radiation_monochromator 'MX optics'
_diffrn_radiation_type MoK\a
_diffrn_radiation_wavelength 0.71073
_diffrn_reflns_av_R_equivalents 0.0685
_diffrn_reflns_av_unetI/netI 0.0286
_diffrn_reflns_Laue_measured_fraction_full 1.000
_diffrn_reflns_Laue_measured_fraction_max 0.998
_diffrn_reflns_limit_h_max 11
_diffrn_reflns_limit_h_min -11
_diffrn_reflns_limit_k_max 16
_diffrn_reflns_limit_k_min -16
_diffrn_reflns_limit_l_max 17
_diffrn_reflns_limit_l_min -17
_diffrn_reflns_number 97311
_diffrn_reflns_point_group_measured_fraction_full 1.000
_diffrn_reflns_point_group_measured_fraction_max 0.998
_diffrn_reflns_theta_full 25.242
_diffrn_reflns_theta_max 35.740
_diffrn_reflns_theta_min 1.969
_diffrn_source microsource
_diffrn_standards_number 0
_exptl_absorpt_coefficient_mu 2.290
_exptl_absorpt_correction_T_max 0.7470
_exptl_absorpt_correction_T_min 0.6799
_exptl_absorpt_correction_type multi-scan
_exptl_absorpt_process_details
'SADABS-2016/2 (Bruker,2016/2) was used for absorption correction. wR2(int) was 0.1319 before and 0.0743 after correction. The Ratio of minimum to maximum transmission is 0.9102. The \l/2 correction factor is Not present.'
_exptl_crystal_colour blue
_exptl_crystal_colour_primary blue
_exptl_crystal_density_diffrn 2.142
_exptl_crystal_description block
_exptl_crystal_F_000 450
_exptl_crystal_size_max 0.186
_exptl_crystal_size_mid 0.089
_exptl_crystal_size_min 0.077
_refine_diff_density_max 0.642
_refine_diff_density_min -0.710
_refine_diff_density_rms 0.095
_refine_ls_extinction_method none
_refine_ls_goodness_of_fit_ref 1.041
_refine_ls_hydrogen_treatment refall
_refine_ls_matrix_type full
_refine_ls_number_parameters 247
_refine_ls_number_reflns 6651
_refine_ls_number_restraints 0
_refine_ls_restrained_S_all 1.041
_refine_ls_R_factor_all 0.0259
_refine_ls_R_factor_gt 0.0217
_refine_ls_shift/su_max 0.002
_refine_ls_shift/su_mean 0.000
_refine_ls_structure_factor_coef Fsqd
_refine_ls_weighting_details 'w=1/[\s^2^(Fo^2^)+(0.0196P)^2^+0.3559P] where P=(Fo^2^+2Fc^2^)/3'
_refine_ls_weighting_scheme calc
_refine_ls_wR_factor_gt 0.0514
_refine_ls_wR_factor_ref 0.0531
_reflns_Friedel_coverage 0.000
_reflns_number_gt 6014
_reflns_number_total 6651
_reflns_threshold_expression 'I > 2\s(I)'
_cod_data_source_file ja0c01239_si_008.cif
_cod_data_source_block work
_cod_depositor_comments 'Adding full bibliography for 4134676--4134681.cif.'
_cod_database_code 4134678
_shelx_shelxl_version_number 2018/3
_shelx_space_group_comment
;
The symmetry employed for this shelxl refinement is uniquely defined
by the following loop, which should always be used as a source of
symmetry information in preference to the above space-group names.
They are only intended as comments.
;
_shelx_estimated_absorpt_t_max 0.843
_shelx_estimated_absorpt_t_min 0.675
_olex2_refinement_description
;
;
_olex2_submission_original_sample_id MLN19B_2
_olex2_submission_special_instructions 'No special instructions were received'

loop_
_space_group_symop_operation_xyz
'x, y, z'
'-x, -y, -z'

loop_
_atom_site_label
_atom_site_type_symbol
_atom_site_fract_x
_atom_site_fract_y
_atom_site_fract_z
_atom_site_U_iso_or_equiv
_atom_site_adp_type
_atom_site_occupancy
_atom_site_site_symmetry_order
_atom_site_calc_flag
_atom_site_refinement_flags_posn
_atom_site_refinement_flags_adp
_atom_site_refinement_flags_occupancy
_atom_site_disorder_assembly
_atom_site_disorder_group
Zr1 Zr -0.03758(2) 0.14431(2) 0.09369(2) 0.00759(3) Uani 1 1 d . . . . .
Cu1 Cu 0.57309(2) 0.27216(2) 0.26006(2) 0.00858(3) Uani 1 1 d . . . . .
F1 F 0.22515(11) 0.21365(8) 0.24131(7) 0.01239(13) Uani 1 1 d . . . . .
F2 F 0.11282(11) 0.27231(8) -0.00570(7) 0.01379(13) Uani 1 1 d . . . . .
F3 F -0.11362(11) 0.26769(7) 0.21223(7) 0.01181(12) Uani 1 1 d . . . . .
F4 F -0.29510(12) 0.17838(8) -0.02530(7) 0.01555(14) Uani 1 1 d . . . . .
F5 F -0.19239(12) -0.01307(8) 0.16665(8) 0.01567(14) Uani 1 1 d . . . . .
F6 F 0.14290(11) 0.00160(7) 0.08417(7) 0.01218(13) Uani 1 1 d . . . . .
O1 O 0.52252(14) 0.06716(9) 0.23295(8) 0.01098(14) Uani 1 1 d . . . . .
H1A H 0.407(3) 0.030(2) 0.182(2) 0.034(6) Uiso 1 1 d . . . . .
H1B H 0.612(3) 0.039(2) 0.209(2) 0.032(6) Uiso 1 1 d . . . . .
O2 O 0.49906(14) 0.29736(9) 0.07570(8) 0.01117(14) Uani 1 1 d . . . . .
H2A H 0.378(3) 0.280(2) 0.039(2) 0.031(6) Uiso 1 1 d . . . . .
H2B H 0.558(3) 0.257(2) 0.036(2) 0.028(5) Uiso 1 1 d . . . . .
N1 N 0.62276(15) 0.47474(10) 0.30993(9) 0.01032(16) Uani 1 1 d . . . . .
N2 N 0.68927(15) 0.27579(10) 0.45031(9) 0.01069(16) Uani 1 1 d . . . . .
C1 C 0.5763(2) 0.56836(12) 0.22925(11) 0.0146(2) Uani 1 1 d . . . . .
H1 H 0.509(3) 0.534(2) 0.1435(18) 0.021(5) Uiso 1 1 d . . . . .
C2 C 0.6177(2) 0.70824(13) 0.27246(13) 0.0186(2) Uani 1 1 d . . . . .
H2 H 0.583(3) 0.771(2) 0.2119(19) 0.025(5) Uiso 1 1 d . . . . .
C3 C 0.7113(2) 0.75104(13) 0.40277(13) 0.0187(2) Uani 1 1 d . . . . .
H3 H 0.746(3) 0.846(2) 0.4347(19) 0.024(5) Uiso 1 1 d . . . . .
C4 C 0.7591(2) 0.65463(13) 0.48744(12) 0.0151(2) Uani 1 1 d . . . . .
H4 H 0.819(3) 0.6763(18) 0.5718(17) 0.015(4) Uiso 1 1 d . . . . .
C5 C 0.71212(17) 0.51646(11) 0.43733(10) 0.01048(18) Uani 1 1 d . . . . .
C6 C 0.75222(18) 0.40348(12) 0.51680(10) 0.01084(18) Uani 1 1 d . . . . .
C7 C 0.8469(2) 0.42470(14) 0.64949(11) 0.0162(2) Uani 1 1 d . . . . .
H7 H 0.889(3) 0.512(2) 0.695(2) 0.027(5) Uiso 1 1 d . . . . .
C8 C 0.8759(2) 0.31071(16) 0.71452(12) 0.0201(2) Uani 1 1 d . . . . .
H8 H 0.936(3) 0.3194(19) 0.8027(18) 0.018(4) Uiso 1 1 d . . . . .
C9 C 0.8099(2) 0.17902(15) 0.64584(12) 0.0189(2) Uani 1 1 d . . . . .
H9 H 0.827(3) 0.104(2) 0.6880(19) 0.027(5) Uiso 1 1 d . . . . .
C10 C 0.7175(2) 0.16604(13) 0.51385(12) 0.0151(2) Uani 1 1 d . . . . .
H10 H 0.671(3) 0.078(2) 0.4614(18) 0.021(5) Uiso 1 1 d . . . . .

loop_
_atom_site_aniso_label
_atom_site_aniso_U_11
_atom_site_aniso_U_22
_atom_site_aniso_U_33
_atom_site_aniso_U_23
_atom_site_aniso_U_13
_atom_site_aniso_U_12
Zr1 0.00660(5) 0.00848(4) 0.00688(4) -0.00143(3) 0.00094(3) 0.00214(3)
Cu1 0.01019(6) 0.00790(6) 0.00666(5) -0.00019(4) 0.00077(4) 0.00283(5)
F1 0.0088(3) 0.0164(3) 0.0097(3) -0.0037(2) -0.0001(2) 0.0035(2)
F2 0.0112(3) 0.0165(3) 0.0127(3) 0.0048(2) 0.0022(2) 0.0034(3)
F3 0.0108(3) 0.0126(3) 0.0115(3) -0.0031(2) 0.0025(2) 0.0039(2)
F4 0.0130(3) 0.0224(4) 0.0112(3) -0.0036(3) -0.0007(2) 0.0104(3)
F5 0.0159(4) 0.0109(3) 0.0237(4) 0.0027(3) 0.0109(3) 0.0040(3)
F6 0.0101(3) 0.0138(3) 0.0108(3) -0.0042(2) -0.0010(2) 0.0055(2)
O1 0.0086(4) 0.0101(3) 0.0130(3) -0.0011(3) 0.0019(3) 0.0021(3)
O2 0.0101(4) 0.0151(4) 0.0087(3) -0.0003(3) 0.0020(3) 0.0052(3)
N1 0.0128(4) 0.0093(4) 0.0083(4) 0.0002(3) 0.0024(3) 0.0031(3)
N2 0.0112(4) 0.0113(4) 0.0091(4) 0.0014(3) 0.0019(3) 0.0032(3)
C1 0.0197(6) 0.0116(5) 0.0123(4) 0.0022(4) 0.0035(4) 0.0050(4)
C2 0.0267(7) 0.0106(5) 0.0193(5) 0.0023(4) 0.0070(5) 0.0065(4)
C3 0.0240(7) 0.0102(5) 0.0220(6) -0.0018(4) 0.0085(5) 0.0033(4)
C4 0.0174(6) 0.0125(5) 0.0138(5) -0.0036(4) 0.0055(4) 0.0013(4)
C5 0.0108(5) 0.0105(4) 0.0094(4) -0.0011(3) 0.0033(3) 0.0016(3)
C6 0.0100(5) 0.0132(4) 0.0079(4) 0.0000(3) 0.0018(3) 0.0018(4)
C7 0.0159(5) 0.0203(5) 0.0085(4) -0.0002(4) 0.0011(4) 0.0010(4)
C8 0.0187(6) 0.0289(7) 0.0094(5) 0.0050(4) 0.0009(4) 0.0042(5)
C9 0.0204(6) 0.0228(6) 0.0137(5) 0.0086(4) 0.0034(4) 0.0076(5)
C10 0.0171(6) 0.0148(5) 0.0137(5) 0.0046(4) 0.0033(4) 0.0059(4)

loop_
_atom_type_symbol
_atom_type_description
_atom_type_scat_dispersion_real
_atom_type_scat_dispersion_imag
_atom_type_scat_source
C C 0.0033 0.0016 'International Tables Vol C Tables 4.2.6.8 and 6.1.1.4'
H H 0.0000 0.0000 'International Tables Vol C Tables 4.2.6.8 and 6.1.1.4'
Cu Cu 0.3201 1.2651 'International Tables Vol C Tables 4.2.6.8 and 6.1.1.4'
F F 0.0171 0.0103 'International Tables Vol C Tables 4.2.6.8 and 6.1.1.4'
N N 0.0061 0.0033 'International Tables Vol C Tables 4.2.6.8 and 6.1.1.4'
O O 0.0106 0.0060 'International Tables Vol C Tables 4.2.6.8 and 6.1.1.4'
Zr Zr -2.9673 0.5597 'International Tables Vol C Tables 4.2.6.8 and 6.1.1.4'

loop_
_geom_angle_atom_site_label_1
_geom_angle_atom_site_label_2
_geom_angle_atom_site_label_3
_geom_angle
_geom_angle_site_symmetry_1
_geom_angle_site_symmetry_3
_geom_angle_publ_flag
F1 Zr1 F4 149.96(3) . . ?
F1 Zr1 F6 73.35(3) . . ?
F1 Zr1 F6 135.70(3) . 2 ?
F2 Zr1 F1 83.90(3) . . ?
F2 Zr1 F3 106.05(3) . . ?
F2 Zr1 F4 86.60(3) . . ?
F2 Zr1 F5 168.76(3) . . ?
F2 Zr1 F6 84.44(3) . 2 ?
F2 Zr1 F6 89.66(3) . . ?
F3 Zr1 F1 77.70(3) . . ?
F3 Zr1 F4 77.69(3) . . ?
F3 Zr1 F6 145.28(3) . . ?
F3 Zr1 F6 146.47(3) . 2 ?
F4 Zr1 F6 71.13(3) . 2 ?
F4 Zr1 F6 135.12(3) . . ?
F5 Zr1 F1 101.62(3) . . ?
F5 Zr1 F3 84.81(3) . . ?
F5 Zr1 F4 93.03(3) . . ?
F5 Zr1 F6 84.81(3) . 2 ?
F5 Zr1 F6 82.67(3) . . ?
F6 Zr1 F6 63.99(3) . 2 ?
O1 Cu1 F1 82.86(3) . . ?
O1 Cu1 N1 172.78(4) . . ?
O1 Cu1 N2 91.97(4) . . ?
O2 Cu1 F1 87.72(3) . . ?
O2 Cu1 O1 95.34(4) . . ?
O2 Cu1 N1 91.57(4) . . ?
O2 Cu1 N2 169.89(4) . . ?
N1 Cu1 F1 95.37(3) . . ?
N2 Cu1 F1 100.14(3) . . ?
N2 Cu1 N1 81.43(4) . . ?
Zr1 F1 Cu1 135.59(3) . . ?
Zr1 F3 Cu1 135.07(3) . 1_455 ?
Zr1 F6 Zr1 116.01(3) . 2 ?
Cu1 O1 H1A 111.0(15) . . ?
Cu1 O1 H1B 115.4(14) . . ?
H1A O1 H1B 110(2) . . ?
Cu1 O2 H2A 115.5(15) . . ?
Cu1 O2 H2B 111.9(14) . . ?
H2A O2 H2B 112(2) . . ?
C1 N1 Cu1 125.87(8) . . ?
C1 N1 C5 119.47(10) . . ?
C5 N1 Cu1 114.66(7) . . ?
C6 N2 Cu1 114.70(7) . . ?
C10 N2 Cu1 126.02(8) . . ?
C10 N2 C6 119.19(10) . . ?
N1 C1 H1 116.0(12) . . ?
N1 C1 C2 122.01(11) . . ?
C2 C1 H1 121.9(12) . . ?
C1 C2 H2 119.2(12) . . ?
C3 C2 C1 118.43(12) . . ?
C3 C2 H2 122.3(12) . . ?
C2 C3 H3 120.4(12) . . ?
C2 C3 C4 120.03(11) . . ?
C4 C3 H3 119.6(12) . . ?
C3 C4 H4 123.8(12) . . ?
C5 C4 C3 118.30(11) . . ?
C5 C4 H4 118.0(12) . . ?
N1 C5 C4 121.76(11) . . ?
N1 C5 C6 114.48(9) . . ?
C4 C5 C6 123.76(10) . . ?
N2 C6 C5 114.60(9) . . ?
N2 C6 C7 121.79(11) . . ?
C7 C6 C5 123.61(11) . . ?
C6 C7 H7 121.7(13) . . ?
C8 C7 C6 118.68(12) . . ?
C8 C7 H7 119.6(13) . . ?
C7 C8 H8 121.8(11) . . ?
C7 C8 C9 119.41(11) . . ?
C9 C8 H8 118.7(11) . . ?
C8 C9 H9 119.8(13) . . ?
C10 C9 C8 118.64(12) . . ?
C10 C9 H9 121.6(13) . . ?
N2 C10 C9 122.28(12) . . ?
N2 C10 H10 115.5(11) . . ?
C9 C10 H10 122.3(11) . . ?

loop_
_geom_bond_atom_site_label_1
_geom_bond_atom_site_label_2
_geom_bond_distance
_geom_bond_site_symmetry_2
_geom_bond_publ_flag
Zr1 F1 2.0369(7) . ?
Zr1 F2 2.0021(7) . ?
Zr1 F3 2.0237(7) . ?
Zr1 F4 2.0420(7) . ?
Zr1 F5 2.0065(7) . ?
Zr1 F6 2.2051(7) 2 ?
Zr1 F6 2.1662(7) . ?
Cu1 F1 2.3550(7) . ?
Cu1 O1 1.9847(8) . ?
Cu1 O2 1.9610(8) . ?
Cu1 N1 1.9932(10) . ?
Cu1 N2 1.9908(9) . ?
O1 H1A 0.84(2) . ?
O1 H1B 0.86(2) . ?
O2 H2A 0.82(2) . ?
O2 H2B 0.84(2) . ?
N1 C1 1.3397(15) . ?
N1 C5 1.3501(14) . ?
N2 C6 1.3486(15) . ?
N2 C10 1.3411(15) . ?
C1 H1 0.928(19) . ?
C1 C2 1.3896(17) . ?
C2 H2 0.95(2) . ?
C2 C3 1.3829(19) . ?
C3 H3 0.95(2) . ?
C3 C4 1.3900(19) . ?
C4 H4 0.887(18) . ?
C4 C5 1.3889(16) . ?
C5 C6 1.4778(16) . ?
C6 C7 1.3906(16) . ?
C7 H7 0.92(2) . ?
C7 C8 1.3871(19) . ?
C8 H8 0.923(18) . ?
C8 C9 1.391(2) . ?
C9 H9 0.91(2) . ?
C9 C10 1.3836(17) . ?
C10 H10 0.960(19) . ?

loop_
_geom_hbond_atom_site_label_D
_geom_hbond_atom_site_label_H
_geom_hbond_atom_site_label_A
_geom_hbond_distance_DH
_geom_hbond_distance_HA
_geom_hbond_distance_DA
_geom_hbond_angle_DHA
_geom_hbond_site_symmetry_A
_geom_hbond_publ_flag
O1 H1A F6 0.84(2) 1.83(2) 2.6389(11) 162(2) . yes
O1 H1B F5 0.86(2) 1.77(2) 2.6306(12) 177(2) 1_655 yes
O2 H2A F2 0.82(2) 1.80(2) 2.5935(12) 164(2) . yes
O2 H2B F4 0.84(2) 1.71(2) 2.5454(12) 172(2) 1_655 yes
